data_7044678
loop_
_publ_author_name
'Xiao, Ying-Hui'
'Deng, Zhaopeng'
'Zhu, Zhi-Biao'
'Huo, Li-Hua'
'Gao, Shan'

_publ_section_title
;
 Rare Earth Metal-Organic Complexes Constructed from Hydroxyl and Carboxyl
 Modified Arenesulfonate: Syntheses, Structure Evolutions, Ultraviolet,
 Visible and Near-Infrared Luminescence
;
_journal_name_full 'Dalton Transactions'
_journal_paper_doi 10.1039/C7DT03254D
_journal_year 2017
_chemical_formula_moiety 'C16 H34 O28 S2 Sm2, 2(C7 H5 O6 S), 8(H2 O)'
_chemical_formula_sum 'C30 H60 O48 S4 Sm2'
_chemical_formula_weight 1617.72
_chemical_name_systematic
; 
 ? 
;
_space_group_IT_number 2
_symmetry_cell_setting triclinic
_symmetry_space_group_name_Hall '-P 1'
_symmetry_space_group_name_H-M 'P -1'
_atom_sites_solution_hydrogens geom
_atom_sites_solution_primary direct
_atom_sites_solution_secondary difmap
_audit_creation_method SHELXL-97
_audit_update_record
;
2017-05-13 deposited with the CCDC.
2017-11-06 downloaded from the CCDC.
;
_cell_angle_alpha 107.252(5)
_cell_angle_beta 96.881(5)
_cell_angle_gamma 96.565(5)
_cell_formula_units_Z 1
_cell_length_a 7.9111(5)
_cell_length_b 12.3804(6)
_cell_length_c 15.0892(9)
_cell_measurement_reflns_used 3445
_cell_measurement_temperature 295(2)
_cell_measurement_theta_max 27.56
_cell_measurement_theta_min 3.26
_cell_volume 1383.60(15)
_computing_cell_refinement
;
CrysAlis Pro (Agilent, 2013)
;
_computing_data_collection
;
CrysAlis Pro (Agilent, 2013)
;
_computing_data_reduction
;
CrysAlis Pro (Agilent, 2013)
;
_computing_molecular_graphics '(K. Brandenburg, Diamond 3.1, 2009)'
_computing_publication_material '(K. Brandenburg, Diamond 3.1, 2009)'
_computing_structure_refinement 'SHELXL-97 (Sheldrick, 1997)'
_computing_structure_solution 'SHELXS-97 (Sheldrick, 1990)'
_diffrn_ambient_temperature 295(2)
_diffrn_detector_area_resol_mean 16.1954
_diffrn_measured_fraction_theta_full 0.987
_diffrn_measured_fraction_theta_max 0.987
_diffrn_measurement_device_type 'Xcalibur, Eos'
_diffrn_measurement_method '\w scans'
_diffrn_radiation_monochromator graphite
_diffrn_radiation_source 'Enhance (Mo) X-ray Source'
_diffrn_radiation_type MoK\a
_diffrn_radiation_wavelength 0.71073
_diffrn_reflns_av_R_equivalents 0.0269
_diffrn_reflns_av_sigmaI/netI 0.0658
_diffrn_reflns_limit_h_max 10
_diffrn_reflns_limit_h_min -10
_diffrn_reflns_limit_k_max 16
_diffrn_reflns_limit_k_min -13
_diffrn_reflns_limit_l_max 19
_diffrn_reflns_limit_l_min -19
_diffrn_reflns_number 8258
_diffrn_reflns_theta_full 27.56
_diffrn_reflns_theta_max 27.56
_diffrn_reflns_theta_min 3.26
_exptl_absorpt_coefficient_mu 2.376
_exptl_absorpt_correction_T_max 0.7476
_exptl_absorpt_correction_T_min 0.6610
_exptl_absorpt_correction_type multi-scan
_exptl_absorpt_process_details
; 
CrysAlis Pro (Agilent, 2013)
Empirical absorption correction using spherical harmonics,
 implemented in SCALE3 ABSPACK scaling algorithm. 
;
_exptl_crystal_colour yellow
_exptl_crystal_density_diffrn 1.942
_exptl_crystal_density_method 'not measured'
_exptl_crystal_description block
_exptl_crystal_F_000 812
_exptl_crystal_size_max 0.19
_exptl_crystal_size_mid 0.16
_exptl_crystal_size_min 0.13
_refine_diff_density_max 1.163
_refine_diff_density_min -0.819
_refine_diff_density_rms 0.157
_refine_ls_extinction_method none
_refine_ls_goodness_of_fit_ref 1.037
_refine_ls_hydrogen_treatment mixed
_refine_ls_matrix_type full
_refine_ls_number_parameters 439
_refine_ls_number_reflns 6315
_refine_ls_number_restraints 28
_refine_ls_restrained_S_all 1.035
_refine_ls_R_factor_all 0.0518
_refine_ls_R_factor_gt 0.0433
_refine_ls_shift/su_max 0.001
_refine_ls_shift/su_mean 0.000
_refine_ls_structure_factor_coef Fsqd
_refine_ls_weighting_details 'calc w=1/[\s^2^(Fo^2^)+(0.0494P)^2^+0.0000P] where P=(Fo^2^+2Fc^2^)/3'
_refine_ls_weighting_scheme calc
_refine_ls_wR_factor_gt 0.0984
_refine_ls_wR_factor_ref 0.1050
_reflns_number_gt 5462
_reflns_number_total 6315
_reflns_threshold_expression >2sigma(I)
_cod_data_source_file c7dt03254d2.cif
_cod_data_source_block 2-Sm
_cod_original_cell_volume 1383.61(14)
_cod_original_sg_symbol_H-M P-1
_cod_database_code 7044678

loop_
_symmetry_equiv_pos_as_xyz
'x, y, z'
'-x, -y, -z'

loop_
_atom_site_label
_atom_site_type_symbol
_atom_site_fract_x
_atom_site_fract_y
_atom_site_fract_z
_atom_site_U_iso_or_equiv
_atom_site_adp_type
_atom_site_occupancy
_atom_site_symmetry_multiplicity
_atom_site_calc_flag
_atom_site_refinement_flags
Sm1 Sm 0.79629(3) 0.706307(19) 0.518998(15) 0.01867(9) Uani 1 1 d .
S1 S 0.74189(16) 0.64613(10) 0.74842(8) 0.0224(2) Uani 1 1 d .
S2 S 0.56336(18) 1.13718(11) 0.76880(9) 0.0309(3) Uani 1 1 d .
O1 O 0.7909(4) 0.6980(3) 0.6783(2) 0.0276(8) Uani 1 1 d .
O1W O 1.0594(5) 0.6465(4) 0.5679(3) 0.0387(10) Uani 1 1 d D
H1W1 H 1.096(7) 0.667(5) 0.6265(9) 0.058 Uiso 1 1 d D
H1W2 H 1.118(7) 0.598(4) 0.539(3) 0.058 Uiso 1 1 d D
O2 O 0.5626(4) 0.5912(3) 0.7265(2) 0.0315(8) Uani 1 1 d .
O2W O 0.9503(5) 0.6267(4) 0.3881(2) 0.0387(10) Uani 1 1 d D
H2W1 H 0.898(6) 0.609(6) 0.3324(16) 0.058 Uiso 1 1 d D
H2W2 H 1.053(3) 0.658(5) 0.393(4) 0.058 Uiso 1 1 d D
O3W O 0.6017(5) 0.6469(3) 0.3630(2) 0.0334(8) Uani 1 1 d D
H3W1 H 0.553(7) 0.5794(17) 0.332(3) 0.050 Uiso 1 1 d D
H3W2 H 0.578(7) 0.693(3) 0.333(3) 0.050 Uiso 1 1 d D
O3 O 0.8607(5) 0.5714(3) 0.7670(2) 0.0309(8) Uani 1 1 d .
O4 O 0.5634(5) 0.8505(3) 0.7805(2) 0.0282(8) Uani 1 1 d D
H4O H 0.544(7) 0.9190(19) 0.793(4) 0.042 Uiso 1 1 d D
O4W O 0.8656(6) 0.8505(3) 0.4437(3) 0.0394(10) Uani 1 1 d D
H4W1 H 0.884(8) 0.836(5) 0.3873(17) 0.059 Uiso 1 1 d D
H4W2 H 0.842(8) 0.918(2) 0.463(4) 0.059 Uiso 1 1 d D
O5 O 0.7431(5) 1.1220(3) 1.1047(2) 0.0352(9) Uani 1 1 d D
H5O H 0.751(8) 1.182(3) 1.151(3) 0.053 Uiso 1 1 d D
O5W O 0.6342(5) 0.8667(3) 0.5941(3) 0.0335(8) Uani 1 1 d D
H5W1 H 0.690(7) 0.933(2) 0.624(3) 0.050 Uiso 1 1 d D
H5W2 H 0.591(7) 0.838(4) 0.632(3) 0.050 Uiso 1 1 d D
O6W O 0.9940(5) 0.8768(3) 0.6284(3) 0.0381(9) Uani 1 1 d D
H6W1 H 1.020(6) 0.896(6) 0.6878(8) 0.057 Uiso 1 1 d D
H6W2 H 1.081(5) 0.897(5) 0.605(3) 0.057 Uiso 1 1 d D
O6 O 0.9242(5) 1.0410(3) 1.1803(3) 0.0408(10) Uani 1 1 d .
O7 O 0.4733(7) 1.1717(4) 0.6960(3) 0.0644(15) Uani 1 1 d .
O7W O 1.2735(5) 0.7503(4) 0.4230(3) 0.0437(10) Uani 1 1 d D
H7W1 H 1.330(7) 0.713(5) 0.452(4) 0.066 Uiso 1 1 d D
H7W2 H 1.324(7) 0.760(6) 0.379(3) 0.066 Uiso 1 1 d D
O8 O 0.4549(5) 1.0537(3) 0.7966(3) 0.0379(9) Uani 1 1 d .
O8W O 1.2687(6) 0.9565(4) 0.5501(4) 0.0567(13) Uani 1 1 d D
H8W1 H 1.366(5) 0.976(6) 0.586(4) 0.085 Uiso 1 1 d D
H8W2 H 1.271(8) 0.896(4) 0.505(4) 0.085 Uiso 1 1 d D
O9 O 0.7228(6) 1.0980(4) 0.7431(3) 0.0550(12) Uani 1 1 d .
O9W O 0.9317(5) 1.8283(3) 1.2556(3) 0.0452(10) Uani 1 1 d .
H9W1 H 1.0410 1.8360 1.2618 0.068 Uiso 1 1 d R
H9W2 H 0.8997 1.8807 1.2348 0.068 Uiso 1 1 d R
O10 O 0.7612(6) 1.3612(3) 0.7814(3) 0.0422(10) Uani 1 1 d D
H10O H 0.791(9) 1.429(2) 0.782(5) 0.063 Uiso 1 1 d D
O10W O 0.7725(5) 1.3168(3) 1.2499(2) 0.0352(9) Uani 1 1 d .
HAW H 0.6714 1.3232 1.2623 0.053 Uiso 1 1 d R
HBW H 0.8074 1.3730 1.2317 0.053 Uiso 1 1 d R
O11 O 0.8278(6) 1.6420(3) 1.1052(3) 0.0496(12) Uani 1 1 d D
H11O H 0.869(9) 1.696(4) 1.155(3) 0.074 Uiso 1 1 d D
O12 O 0.7824(6) 1.5337(4) 1.1965(3) 0.0479(11) Uani 1 1 d .
O13 O 0.7159(4) 0.5022(3) 0.4866(2) 0.0268(8) Uani 1 1 d .
O14 O 0.5108(4) 0.3543(3) 0.4705(2) 0.0251(7) Uani 1 1 d .
C1 C 0.7642(6) 0.7622(4) 0.8545(3) 0.0210(9) Uani 1 1 d .
C2 C 0.6714(6) 0.8533(4) 0.8586(3) 0.0217(10) Uani 1 1 d .
C3 C 0.6931(6) 0.9427(4) 0.9417(3) 0.0253(10) Uani 1 1 d .
H3 H 0.6316 1.0031 0.9454 0.030 Uiso 1 1 calc R
C4 C 0.8061(6) 0.9432(4) 1.0200(3) 0.0245(10) Uani 1 1 d .
C5 C 0.8990(6) 0.8534(4) 1.0151(3) 0.0265(11) Uani 1 1 d .
H5A H 0.9749 0.8536 1.0672 0.032 Uiso 1 1 calc R
C6 C 0.8779(6) 0.7644(4) 0.9325(3) 0.0253(10) Uani 1 1 d .
H6 H 0.9409 0.7047 0.9290 0.030 Uiso 1 1 calc R
C7 C 0.8309(6) 1.0393(4) 1.1095(3) 0.0276(11) Uani 1 1 d .
C8 C 0.6225(6) 1.2599(4) 0.8700(3) 0.0259(10) Uani 1 1 d .
C9 C 0.7162(7) 1.3601(4) 0.8648(3) 0.0280(11) Uani 1 1 d .
C10 C 0.7641(7) 1.4539(5) 0.9460(3) 0.0320(12) Uani 1 1 d .
H10A H 0.8274 1.5208 0.9437 0.038 Uiso 1 1 calc R
C11 C 0.7173(6) 1.4478(4) 1.0307(3) 0.0271(11) Uani 1 1 d .
C12 C 0.6205(7) 1.3492(5) 1.0348(4) 0.0356(13) Uani 1 1 d .
H12 H 0.5875 1.3460 1.0912 0.043 Uiso 1 1 calc R
C13 C 0.5735(7) 1.2559(5) 0.9544(4) 0.0324(12) Uani 1 1 d .
H13 H 0.5082 1.1898 0.9569 0.039 Uiso 1 1 calc R
C14 C 0.7777(7) 1.5455(5) 1.1193(4) 0.0309(11) Uani 1 1 d .
C15 C 0.5644(6) 0.4581(4) 0.4869(3) 0.0203(9) Uani 1 1 d .

loop_
_atom_site_aniso_label
_atom_site_aniso_U_11
_atom_site_aniso_U_22
_atom_site_aniso_U_33
_atom_site_aniso_U_23
_atom_site_aniso_U_13
_atom_site_aniso_U_12
Sm1 0.02219(13) 0.01690(13) 0.01559(13) 0.00356(9) 0.00320(9) 0.00172(9)
S1 0.0313(6) 0.0177(6) 0.0169(5) 0.0032(4) 0.0064(5) 0.0021(5)
S2 0.0445(8) 0.0193(6) 0.0242(6) 0.0056(5) -0.0026(6) -0.0021(5)
O1 0.040(2) 0.0262(19) 0.0176(16) 0.0065(14) 0.0102(15) 0.0024(15)
O1W 0.040(2) 0.051(3) 0.0217(18) 0.0022(18) 0.0011(17) 0.0235(19)
O2 0.0315(19) 0.027(2) 0.0298(19) 0.0038(16) 0.0051(16) -0.0041(15)
O2W 0.032(2) 0.059(3) 0.0215(18) 0.0067(19) 0.0062(16) 0.0088(19)
O3W 0.041(2) 0.027(2) 0.0254(19) 0.0035(16) -0.0036(16) 0.0016(17)
O3 0.044(2) 0.0225(19) 0.0288(19) 0.0082(15) 0.0107(16) 0.0085(16)
O4 0.038(2) 0.0255(19) 0.0178(16) 0.0025(15) -0.0013(15) 0.0096(16)
O4W 0.062(3) 0.030(2) 0.027(2) 0.0129(17) 0.0067(19) -0.0014(19)
O5 0.045(2) 0.030(2) 0.0217(18) -0.0042(16) 0.0029(17) 0.0076(17)
O5W 0.040(2) 0.0190(19) 0.040(2) 0.0050(16) 0.0113(18) 0.0032(15)
O6W 0.045(2) 0.037(2) 0.0211(18) 0.0030(17) -0.0055(17) -0.0105(18)
O6 0.049(2) 0.042(2) 0.0220(19) -0.0009(17) -0.0024(17) 0.0055(18)
O7 0.100(4) 0.032(2) 0.047(3) 0.017(2) -0.036(3) -0.008(2)
O7W 0.045(2) 0.056(3) 0.039(2) 0.021(2) 0.014(2) 0.018(2)
O8 0.045(2) 0.025(2) 0.039(2) 0.0081(17) 0.0057(18) -0.0053(16)
O8W 0.043(3) 0.044(3) 0.069(3) 0.005(2) -0.005(2) 0.001(2)
O9 0.055(3) 0.040(3) 0.060(3) -0.002(2) 0.025(2) -0.001(2)
O9W 0.057(3) 0.036(2) 0.033(2) 0.0016(18) 0.0053(19) -0.0037(19)
O10 0.078(3) 0.021(2) 0.0228(19) 0.0038(16) 0.0147(19) -0.0092(19)
O10W 0.040(2) 0.031(2) 0.032(2) 0.0071(17) 0.0053(17) 0.0025(16)
O11 0.088(3) 0.028(2) 0.024(2) 0.0009(17) 0.004(2) -0.006(2)
O12 0.074(3) 0.044(3) 0.0194(19) 0.0067(18) 0.0070(19) -0.008(2)
O13 0.0206(16) 0.0210(18) 0.038(2) 0.0064(15) 0.0104(15) 0.0029(13)
O14 0.0245(17) 0.0211(18) 0.0303(18) 0.0078(14) 0.0063(14) 0.0051(13)
C1 0.027(2) 0.020(2) 0.016(2) 0.0054(18) 0.0060(18) 0.0029(18)
C2 0.025(2) 0.020(2) 0.018(2) 0.0052(19) 0.0021(18) 0.0016(18)
C3 0.029(3) 0.023(3) 0.021(2) 0.003(2) 0.006(2) 0.0010(19)
C4 0.026(2) 0.026(3) 0.018(2) 0.0020(19) 0.0071(19) -0.001(2)
C5 0.032(3) 0.030(3) 0.015(2) 0.008(2) -0.0002(19) 0.000(2)
C6 0.030(3) 0.025(3) 0.024(2) 0.009(2) 0.012(2) 0.008(2)
C7 0.027(3) 0.026(3) 0.024(2) 0.001(2) 0.006(2) -0.003(2)
C8 0.030(3) 0.021(3) 0.026(2) 0.009(2) 0.001(2) 0.001(2)
C9 0.037(3) 0.025(3) 0.022(2) 0.009(2) 0.004(2) 0.004(2)
C10 0.044(3) 0.026(3) 0.024(3) 0.009(2) 0.003(2) -0.003(2)
C11 0.029(3) 0.030(3) 0.021(2) 0.007(2) 0.004(2) 0.001(2)
C12 0.045(3) 0.037(3) 0.024(3) 0.010(2) 0.010(2) -0.001(2)
C13 0.041(3) 0.028(3) 0.030(3) 0.016(2) 0.006(2) -0.007(2)
C14 0.034(3) 0.028(3) 0.027(3) 0.004(2) 0.005(2) 0.002(2)
C15 0.024(2) 0.018(2) 0.018(2) 0.0043(18) 0.0042(18) 0.0068(18)

loop_
_atom_type_symbol
_atom_type_description
_atom_type_scat_dispersion_real
_atom_type_scat_dispersion_imag
_atom_type_scat_source
C C 0.0033 0.0016 'International Tables Vol C Tables 4.2.6.8 and 6.1.1.4'
H H 0.0000 0.0000 'International Tables Vol C Tables 4.2.6.8 and 6.1.1.4'
O O 0.0106 0.0060 'International Tables Vol C Tables 4.2.6.8 and 6.1.1.4'
S S 0.1246 0.1234 'International Tables Vol C Tables 4.2.6.8 and 6.1.1.4'
Sm Sm -0.1638 3.4418 'International Tables Vol C Tables 4.2.6.8 and 6.1.1.4'

loop_
_geom_angle_atom_site_label_1
_geom_angle_atom_site_label_2
_geom_angle_atom_site_label_3
_geom_angle
_geom_angle_site_symmetry_1
_geom_angle_site_symmetry_3
O1W Sm1 O13 76.45(13) . .
O1W Sm1 O4W 108.04(15) . .
O13 Sm1 O4W 142.48(12) . .
O1W Sm1 O1 72.72(12) . .
O13 Sm1 O1 79.67(12) . .
O4W Sm1 O1 137.76(12) . .
O1W Sm1 O2W 66.89(13) . .
O13 Sm1 O2W 77.80(13) . .
O4W Sm1 O2W 70.71(14) . .
O1 Sm1 O2W 137.20(13) . .
O1W Sm1 O6W 71.47(14) . .
O13 Sm1 O6W 142.42(13) . .
O4W Sm1 O6W 68.24(13) . .
O1 Sm1 O6W 72.59(12) . .
O2W Sm1 O6W 106.17(14) . .
O1W Sm1 O14 132.46(14) . 2_666
O13 Sm1 O14 65.69(10) . 2_666
O4W Sm1 O14 119.49(13) . 2_666
O1 Sm1 O14 73.11(11) . 2_666
O2W Sm1 O14 126.98(12) . 2_666
O6W Sm1 O14 126.35(12) . 2_666
O1W Sm1 O3W 131.55(13) . .
O13 Sm1 O3W 77.15(12) . .
O4W Sm1 O3W 72.65(13) . .
O1 Sm1 O3W 139.43(12) . .
O2W Sm1 O3W 68.26(13) . .
O6W Sm1 O3W 139.76(13) . .
O14 Sm1 O3W 67.12(12) 2_666 .
O1W Sm1 O5W 134.11(13) . .
O13 Sm1 O5W 128.55(11) . .
O4W Sm1 O5W 75.83(13) . .
O1 Sm1 O5W 75.43(12) . .
O2W Sm1 O5W 145.43(14) . .
O6W Sm1 O5W 67.99(13) . .
O14 Sm1 O5W 64.25(11) 2_666 .
O3W Sm1 O5W 93.87(13) . .
O3 S1 O2 113.0(2) . .
O3 S1 O1 112.0(2) . .
O2 S1 O1 112.6(2) . .
O3 S1 C1 106.1(2) . .
O2 S1 C1 107.2(2) . .
O1 S1 C1 105.3(2) . .
O7 S2 O8 112.5(3) . .
O7 S2 O9 111.2(3) . .
O8 S2 O9 112.3(3) . .
O7 S2 C8 107.5(2) . .
O8 S2 C8 106.0(2) . .
O9 S2 C8 106.8(2) . .
S1 O1 Sm1 154.9(2) . .
Sm1 O1W H1W1 117(3) . .
Sm1 O1W H1W2 132(3) . .
H1W1 O1W H1W2 109.3(18) . .
Sm1 O2W H2W1 119(4) . .
Sm1 O2W H2W2 117(4) . .
H2W1 O2W H2W2 110.9(18) . .
Sm1 O3W H3W1 126(3) . .
Sm1 O3W H3W2 124(3) . .
H3W1 O3W H3W2 110.3(18) . .
C2 O4 H4O 103(4) . .
Sm1 O4W H4W1 124(4) . .
Sm1 O4W H4W2 123(4) . .
H4W1 O4W H4W2 109.4(18) . .
C7 O5 H5O 121(5) . .
Sm1 O5W H5W1 119(4) . .
Sm1 O5W H5W2 98(4) . .
H5W1 O5W H5W2 109.5(18) . .
Sm1 O6W H6W1 129(4) . .
Sm1 O6W H6W2 113(4) . .
H6W1 O6W H6W2 109.4(18) . .
H7W1 O7W H7W2 109.8(18) . .
H8W1 O8W H8W2 109.5(18) . .
H9W1 O9W H9W2 107.8 . .
C9 O10 H10O 111(5) . .
HAW O10W HBW 107.7 . .
C14 O11 H11O 113(5) . .
C15 O13 Sm1 121.8(3) . .
C15 O14 Sm1 118.9(3) . 2_666
C6 C1 C2 119.8(4) . .
C6 C1 S1 119.7(4) . .
C2 C1 S1 120.4(4) . .
O4 C2 C3 122.3(4) . .
O4 C2 C1 118.8(4) . .
C3 C2 C1 118.9(4) . .
C2 C3 C4 120.7(5) . .
C2 C3 H3 119.6 . .
C4 C3 H3 119.6 . .
C5 C4 C3 120.0(4) . .
C5 C4 C7 119.0(4) . .
C3 C4 C7 121.0(5) . .
C6 C5 C4 119.5(5) . .
C6 C5 H5A 120.3 . .
C4 C5 H5A 120.3 . .
C5 C6 C1 121.0(5) . .
C5 C6 H6 119.5 . .
C1 C6 H6 119.5 . .
O6 C7 O5 123.5(5) . .
O6 C7 C4 122.8(5) . .
O5 C7 C4 113.7(4) . .
C13 C8 C9 120.1(5) . .
C13 C8 S2 119.4(4) . .
C9 C8 S2 120.5(4) . .
O10 C9 C10 122.3(5) . .
O10 C9 C8 118.6(5) . .
C10 C9 C8 119.1(5) . .
C9 C10 C11 120.1(5) . .
C9 C10 H10A 119.9 . .
C11 C10 H10A 119.9 . .
C12 C11 C10 120.5(5) . .
C12 C11 C14 119.1(5) . .
C10 C11 C14 120.4(5) . .
C13 C12 C11 119.5(5) . .
C13 C12 H12 120.3 . .
C11 C12 H12 120.3 . .
C12 C13 C8 120.7(5) . .
C12 C13 H13 119.7 . .
C8 C13 H13 119.7 . .
O12 C14 O11 124.0(5) . .
O12 C14 C11 122.3(5) . .
O11 C14 C11 113.6(5) . .
O14 C15 O13 126.4(4) . .
O14 C15 C15 117.3(5) . 2_666
O13 C15 C15 116.2(5) . 2_666

loop_
_geom_bond_atom_site_label_1
_geom_bond_atom_site_label_2
_geom_bond_distance
_geom_bond_site_symmetry_2
Sm1 O1W 2.394(4) .
Sm1 O13 2.420(3) .
Sm1 O4W 2.430(4) .
Sm1 O1 2.441(3) .
Sm1 O2W 2.460(4) .
Sm1 O6W 2.487(3) .
Sm1 O14 2.497(3) 2_666
Sm1 O3W 2.509(3) .
Sm1 O5W 2.543(4) .
S1 O3 1.452(4) .
S1 O2 1.455(4) .
S1 O1 1.458(3) .
S1 C1 1.780(5) .
S2 O7 1.435(4) .
S2 O8 1.456(4) .
S2 O9 1.457(4) .
S2 C8 1.774(5) .
O1W H1W1 0.85(5) .
O1W H1W2 0.85(5) .
O2W H2W1 0.85(5) .
O2W H2W2 0.85(5) .
O3W H3W1 0.85(5) .
O3W H3W2 0.85(5) .
O4 C2 1.359(5) .
O4 H4O 0.85(5) .
O4W H4W1 0.85(5) .
O4W H4W2 0.85(5) .
O5 C7 1.315(6) .
O5 H5O 0.85(5) .
O5W H5W1 0.85(5) .
O5W H5W2 0.85(5) .
O6W H6W1 0.85(5) .
O6W H6W2 0.85(5) .
O6 C7 1.217(6) .
O7W H7W1 0.85(5) .
O7W H7W2 0.85(5) .
O8W H8W1 0.85(5) .
O8W H8W2 0.85(5) .
O9W H9W1 0.8500 .
O9W H9W2 0.8501 .
O10 C9 1.352(6) .
O10 H10O 0.85(5) .
O10W HAW 0.8500 .
O10W HBW 0.8500 .
O11 C14 1.302(7) .
O11 H11O 0.85(5) .
O12 C14 1.212(6) .
O13 C15 1.259(5) .
O14 C15 1.247(5) .
O14 Sm1 2.497(3) 2_666
C1 C6 1.385(7) .
C1 C2 1.405(7) .
C2 C3 1.381(6) .
C3 C4 1.392(7) .
C3 H3 0.9300 .
C4 C5 1.390(7) .
C4 C7 1.485(6) .
C5 C6 1.375(7) .
C5 H5A 0.9300 .
C6 H6 0.9300 .
C8 C13 1.389(7) .
C8 C9 1.398(7) .
C9 C10 1.392(7) .
C10 C11 1.393(7) .
C10 H10A 0.9300 .
C11 C12 1.386(7) .
C11 C14 1.495(7) .
C12 C13 1.380(7) .
C12 H12 0.9300 .
C13 H13 0.9300 .
C15 C15 1.539(9) 2_666

loop_
_geom_hbond_atom_site_label_D
_geom_hbond_atom_site_label_H
_geom_hbond_atom_site_label_A
_geom_hbond_distance_DH
_geom_hbond_distance_HA
_geom_hbond_distance_DA
_geom_hbond_angle_DHA
_geom_hbond_site_symmetry_A
O1W H1W1 O10W 0.85(5) 1.964(19) 2.789(5) 164(5) 2_777
O1W H1W2 O13 0.85(5) 1.91(2) 2.726(5) 162(5) 2_766
O2W H2W1 O12 0.85(5) 2.034(18) 2.865(5) 168(7) 1_544
O2W H2W2 O7W 0.85(5) 1.896(16) 2.732(6) 169(6) .
O3W H3W1 O2 0.85(5) 2.083(12) 2.923(5) 172(5) 2_666
O3W H3W2 O7 0.85(5) 1.930(19) 2.749(6) 163(5) 2_676
O4 H4O O8 0.85(5) 1.874(19) 2.703(5) 166(6) .
O4W H4W1 O9W 0.85(5) 2.043(15) 2.886(5) 171(5) 1_544
O4W H4W2 O8W 0.85(5) 1.92(3) 2.705(6) 154(6) 2_776
O5 H5O O10W 0.85(5) 1.855(12) 2.699(5) 177(6) .
O5W H5W1 O9 0.85(5) 2.25(3) 3.014(5) 150(5) .
O5W H5W2 O4 0.85(5) 2.23(3) 2.993(5) 149(4) .
O5W H5W2 O1 0.85(5) 2.65(6) 3.050(5) 110(5) .
O6W H6W1 O6 0.85(5) 1.885(15) 2.730(5) 172(7) 2_777
O6W H6W2 O8W 0.85(5) 1.966(14) 2.812(6) 174(7) .
O7W H7W1 O14 0.85(5) 2.027(16) 2.873(5) 172(7) 2_766
O7W H7W2 O7 0.85(5) 2.29(3) 3.101(7) 160(7) 2_776
O7W H7W2 O10 0.85(5) 2.41(6) 2.946(6) 122(6) 2_776
O8W H8W1 O7 0.85(5) 2.48(5) 3.041(6) 124(5) 1_655
O8W H8W2 O7W 0.85(5) 1.87(2) 2.708(6) 169(8) .
O9W H9W1 O9 0.85 1.97 2.777(6) 157.9 2_787
O9W H9W2 O6 0.85 2.36 3.166(6) 158.4 1_565
O10 H10O O3 0.85(5) 1.866(14) 2.711(5) 173(7) 1_565
O10W HAW O2 0.85 2.23 3.021(5) 153.9 2_677
O10W HAW O4 0.85 2.54 3.073(5) 121.4 2_677
O10W HBW O12 0.85 2.23 3.020(6) 154.5 .
O10W HBW O3 0.85 2.63 3.142(5) 119.6 2_777
O11 H11O O9W 0.85(5) 1.839(18) 2.676(5) 170(8) .

loop_
_geom_torsion_atom_site_label_1
_geom_torsion_atom_site_label_2
_geom_torsion_atom_site_label_3
_geom_torsion_atom_site_label_4
_geom_torsion
_geom_torsion_site_symmetry_1
_geom_torsion_site_symmetry_4
O3 S1 O1 Sm1 87.2(5) . .
O2 S1 O1 Sm1 -41.4(6) . .
C1 S1 O1 Sm1 -157.9(5) . .
O1W Sm1 O1 S1 -99.2(5) . .
O13 Sm1 O1 S1 -20.3(5) . .
O4W Sm1 O1 S1 162.8(5) . .
O2W Sm1 O1 S1 -79.4(6) . .
O6W Sm1 O1 S1 -174.7(5) . .
O14 Sm1 O1 S1 47.2(5) 2_666 .
O3W Sm1 O1 S1 35.6(6) . .
O5W Sm1 O1 S1 114.3(5) . .
O1W Sm1 O13 C15 152.3(4) . .
O4W Sm1 O13 C15 -105.6(4) . .
O1 Sm1 O13 C15 77.8(4) . .
O2W Sm1 O13 C15 -138.8(4) . .
O6W Sm1 O13 C15 120.4(4) . .
O14 Sm1 O13 C15 1.8(3) 2_666 .
O3W Sm1 O13 C15 -68.7(4) . .
O5W Sm1 O13 C15 16.0(4) . .
O3 S1 C1 C6 -0.9(4) . .
O2 S1 C1 C6 120.1(4) . .
O1 S1 C1 C6 -119.8(4) . .
O3 S1 C1 C2 177.1(4) . .
O2 S1 C1 C2 -62.0(4) . .
O1 S1 C1 C2 58.2(4) . .
C6 C1 C2 O4 178.6(4) . .
S1 C1 C2 O4 0.7(6) . .
C6 C1 C2 C3 -1.4(7) . .
S1 C1 C2 C3 -179.3(4) . .
O4 C2 C3 C4 -179.4(4) . .
C1 C2 C3 C4 0.6(7) . .
C2 C3 C4 C5 0.2(7) . .
C2 C3 C4 C7 179.6(4) . .
C3 C4 C5 C6 -0.2(7) . .
C7 C4 C5 C6 -179.6(4) . .
C4 C5 C6 C1 -0.7(7) . .
C2 C1 C6 C5 1.4(7) . .
S1 C1 C6 C5 179.4(4) . .
C5 C4 C7 O6 -3.0(7) . .
C3 C4 C7 O6 177.5(5) . .
C5 C4 C7 O5 176.8(4) . .
C3 C4 C7 O5 -2.6(7) . .
O7 S2 C8 C13 125.2(5) . .
O8 S2 C8 C13 4.6(5) . .
O9 S2 C8 C13 -115.3(5) . .
O7 S2 C8 C9 -54.1(5) . .
O8 S2 C8 C9 -174.8(4) . .
O9 S2 C8 C9 65.3(5) . .
C13 C8 C9 O10 -179.7(5) . .
S2 C8 C9 O10 -0.3(7) . .
C13 C8 C9 C10 2.1(8) . .
S2 C8 C9 C10 -178.5(4) . .
O10 C9 C10 C11 -178.8(5) . .
C8 C9 C10 C11 -0.7(8) . .
C9 C10 C11 C12 -1.1(8) . .
C9 C10 C11 C14 176.1(5) . .
C10 C11 C12 C13 1.3(9) . .
C14 C11 C12 C13 -175.9(5) . .
C11 C12 C13 C8 0.2(9) . .
C9 C8 C13 C12 -1.9(8) . .
S2 C8 C13 C12 178.7(4) . .
C12 C11 C14 O12 18.2(8) . .
C10 C11 C14 O12 -159.1(6) . .
C12 C11 C14 O11 -163.5(5) . .
C10 C11 C14 O11 19.3(7) . .
Sm1 O14 C15 O13 178.2(4) 2_666 .
Sm1 O14 C15 C15 0.2(6) 2_666 2_666
Sm1 O13 C15 O14 179.4(3) . .
Sm1 O13 C15 C15 -2.5(7) . 2_666
